data_3000114
loop_
_publ_author_name
'Bubnova, Rimma'
'Volkov, Sergey'
'Barbara Albert'
'Filatov, Stanislav'

_publ_section_title
;
 Borates--Crystal Structures of Prospective Nonlinear Optical Materials:
 High Anisotropy of the Thermal Expansion Caused by Anharmonic Atomic
 Vibrations
;
_journal_issue 3
_journal_name_full Crystals
_journal_page_first 93
_journal_paper_doi 10.3390/cryst7030093
_journal_volume 7
_journal_year 2017
_chemical_formula_sum 'B3 Li O5'
_chemical_formula_weight 119.4
_space_group_IT_number 33
_symmetry_cell_setting orthorhombic
_symmetry_Int_Tables_number 33
_symmetry_space_group_name_Hall 'P 2c -2n'
_symmetry_space_group_name_H-M 'P n a 21'
_cell_angle_alpha 90
_cell_angle_beta 90
_cell_angle_gamma 90
_cell_formula_units_Z 4
_cell_length_a 8.478(5)
_cell_length_b 7.398(4)
_cell_length_c 5.220(3)
_cell_measurement_temperature 98
_cell_volume 327.4(3)
_diffrn_ambient_temperature 98
_diffrn_measured_fraction_theta_full 0.99
_diffrn_measured_fraction_theta_max 0.99
_diffrn_measurement_device 'four-circle diffractometer'
_diffrn_measurement_device_type 'IPDS Stoe'
_diffrn_measurement_method '??integration method??'
_diffrn_radiation_monochromator graphite
_diffrn_radiation_probe x-ray
_diffrn_radiation_source 'X-ray tube'
_diffrn_radiation_type 'Mo K\a'
_diffrn_radiation_wavelength 0.71073
_diffrn_reflns_av_R_equivalents 0.0437
_diffrn_reflns_av_unetI/netI 0.0374
_diffrn_reflns_limit_h_max 11
_diffrn_reflns_limit_h_min -11
_diffrn_reflns_limit_k_max 8
_diffrn_reflns_limit_k_min -10
_diffrn_reflns_limit_l_max 6
_diffrn_reflns_limit_l_min -7
_diffrn_reflns_number 1907
_diffrn_reflns_theta_full 29.29
_diffrn_reflns_theta_max 29.29
_diffrn_reflns_theta_min 3.66
_exptl_absorpt_coefficient_mu 0.226
_exptl_crystal_density_diffrn 2.4216
_exptl_crystal_F_000 232
_refine_diff_density_max 0.20
_refine_diff_density_min -0.22
_refine_ls_abs_structure_details '  268 of Friedel pairs used in the refinement'
_refine_ls_extinction_coef 2500(400)
_refine_ls_extinction_method 'B-C type 1 Gaussian isotropic (Becker & Coppens, 1974)'
_refine_ls_goodness_of_fit_gt 1.49
_refine_ls_goodness_of_fit_ref 1.39
_refine_ls_number_constraints 1
_refine_ls_number_parameters 83
_refine_ls_number_reflns 760
_refine_ls_number_restraints 0
_refine_ls_R_factor_all 0.0405
_refine_ls_R_factor_gt 0.0285
_refine_ls_shift/su_max 0.0026
_refine_ls_shift/su_mean 0.0007
_refine_ls_structure_factor_coef F
_refine_ls_weighting_details w=1/(\s^2^(F)+0.0001F^2^)
_refine_ls_weighting_scheme sigma
_refine_ls_wR_factor_gt 0.0277
_refine_ls_wR_factor_ref 0.0290
_reflns_number_gt 617
_reflns_number_total 760
_reflns_threshold_expression I>3\s(I)
_cod_data_source_file LiB3O5_98K.cif
_cod_data_source_block I
_cod_depositor_comments
;
The following automatic conversions were performed:

'_diffrn_radiation_probe' value 'X-ray' changed to 'x-ray' according
to the built-in table from CIF Core dictionary named 'cif_core.dic'
version 2.4.1 from 2010-06-29.

Automatic conversion script
Id: cif_fix_values 4624 2016-04-14 12:54:50Z antanas 

 Released structure into public domain as published material.

 Antanas Vaitkus,
 2021-05-18
;
_cod_original_sg_symbol_Hall 'P -2xabc;-2yab;2zc'
_cod_original_formula_sum 'B3 Li1 O5'
_cod_database_code 3000114

loop_
_space_group_symop_id
_space_group_symop_operation_xyz
1 x,y,z
2 -x,-y,z+1/2
3 x+1/2,-y+1/2,z
4 -x+1/2,y+1/2,z+1/2

loop_
_atom_site_label
_atom_site_type_symbol
_atom_site_fract_x
_atom_site_fract_y
_atom_site_fract_z
_atom_site_adp_type
_atom_site_U_iso_or_equiv
_atom_site_site_symmetry_multiplicity
_atom_site_occupancy
_atom_site_calc_flag
_atom_site_refinement_flags
_atom_site_disorder_assembly
_atom_site_disorder_group
Li1 Li 0.4160(4) 0.5677(5) -0.0073(9) Uani 0.0115(11) 4 1 d . . .
B1 B 0.5094(3) 0.8357(3) 0.3530(5) Uani 0.0067(7) 4 1 d . . .
B2 B 0.6949(3) 0.0578(4) 0.5492(6) Uani 0.0065(7) 4 1 d . . .
B3 B 0.6575(2) 0.7510(3) 0.7317(6) Uani 0.0067(7) 4 1 d . . .
O1 O 0.58596(14) 0.9970(2) 0.3466(3) Uani 0.0063(4) 4 1 d . . .
O2 O 0.38335(15) 0.7943(2) 0.1974(3) Uani 0.0065(4) 4 1 d . . .
O3 O 0.55842(15) 0.7014(2) 0.5272(3) Uani 0.0071(4) 4 1 d . . .
O4 O 0.74019(16) 0.90979(19) 0.7321(3) Uani 0.0059(4) 4 1 d . . .
O5 O 0.65948(16) 0.6263(2) 0.9270(3) Uani 0.0062(4) 4 1 d . . .

loop_
_atom_site_aniso_label
_atom_site_aniso_type_symbol
_atom_site_aniso_U_11
_atom_site_aniso_U_22
_atom_site_aniso_U_33
_atom_site_aniso_U_12
_atom_site_aniso_U_13
_atom_site_aniso_U_23
Li1 Li 0.0134(17) 0.0082(18) 0.013(2) 0.0000(15) -0.0049(16) 0.0021(18)
B1 B 0.0087(10) 0.0057(13) 0.0056(12) 0.0022(9) 0.0041(10) -0.0010(11)
B2 B 0.0075(11) 0.0045(12) 0.0075(14) 0.0003(9) 0.0005(10) 0.0003(11)
B3 B 0.0050(9) 0.0062(11) 0.0088(14) 0.0027(7) 0.0022(10) -0.0026(13)
O1 O 0.0080(6) 0.0050(7) 0.0057(8) -0.0001(5) -0.0017(7) 0.0002(7)
O2 O 0.0071(6) 0.0038(7) 0.0084(9) 0.0000(6) -0.0011(7) 0.0005(8)
O3 O 0.0081(7) 0.0062(7) 0.0068(8) -0.0010(6) -0.0009(6) 0.0001(8)
O4 O 0.0068(6) 0.0046(7) 0.0064(8) -0.0004(5) 0.0000(7) 0.0012(8)
O5 O 0.0061(6) 0.0062(8) 0.0064(8) -0.0004(5) -0.0012(6) -0.0004(7)

loop_
_atom_type_symbol
_atom_type_scat_dispersion_real
_atom_type_scat_dispersion_imag
_atom_type_scat_source
B 0.0013 0.0007 'International Tables Vol C tables 4.2.6.8 and 6.1.1.1'
Li -0.0003 0.0001 'International Tables Vol C tables 4.2.6.8 and 6.1.1.1'
O 0.0106 0.0060 'International Tables Vol C tables 4.2.6.8 and 6.1.1.1'

loop_
_geom_bond_atom_site_label_1
_geom_bond_atom_site_label_2
_geom_bond_site_symmetry_1
_geom_bond_site_symmetry_2
_geom_bond_distance
O1 O2 . . 2.410(3)
O1 O2 . 2_675 2.409(3)
O1 O3 . . 2.393(3)
O1 O4 . . 2.485(3)
O1 O5 . 4_654 2.398(3)
O2 O3 . . 2.375(3)
O2 O4 . 2_674 2.433(3)
O2 O5 . 3_464 2.437(3)
O3 O4 . . 2.428(3)
O3 O5 . . 2.324(3)
O4 O5 . . 2.429(3)
O4 O5 . 4_654 2.414(3)
